data_4348294
loop_
_publ_author_name
'Matesanz, A. I.'
'Albacete, P.'
'Perles, J.'
'Souza, P.'

_publ_section_title
;
 A structural and biological study on the new 3,5-diacetyl-1,2,4-triazol
 bis(p-chlorophenylthiosemicarbazone) ligand and its bimetallic complexes
;
_journal_issue 1
_journal_name_full 'Inorganic Chemistry Frontiers'
_journal_page_first 75
_journal_paper_doi 10.1039/C4QI00128A
_journal_volume 2
_journal_year 2015
_chemical_formula_sum 'C45 H43 Cl4 N18 O3 Pd2 S7.5'
_chemical_formula_weight 1479.02
_chemical_name_common P6_LT
_space_group_crystal_system monoclinic
_space_group_IT_number 14
_space_group_name_Hall '-P 2yn'
_space_group_name_H-M_alt 'P 1 21/n 1'
_atom_sites_solution_hydrogens geom
_atom_sites_solution_primary direct
_atom_sites_solution_secondary difmap
_cell_angle_alpha 90
_cell_angle_beta 93.922(16)
_cell_angle_gamma 90
_cell_formula_units_Z 4
_cell_length_a 8.123(3)
_cell_length_b 29.002(9)
_cell_length_c 28.873(14)
_cell_measurement_reflns_used 9960
_cell_measurement_temperature 296.(2)
_cell_measurement_theta_max 25.4092
_cell_measurement_theta_min 2.5418
_cell_volume 6786(5)
_computing_cell_refinement 'SAINT V7.68A (Bruker AXS, 2009)'
_computing_data_collection 'Bruker Instrument Service v2010.9.0.0'
_computing_data_reduction 'SAINT V7.68A (Bruker AXS, 2009)'
_computing_structure_refinement 'SHELXL-97 (Sheldrick, 2008)'
_computing_structure_solution 'SHELXS-97 (Sheldrick, 2008)'
_diffrn_ambient_temperature 296.(2)
_diffrn_detector_area_resol_mean 8.3333
_diffrn_measured_fraction_theta_full 0.981
_diffrn_measured_fraction_theta_max 0.981
_diffrn_radiation_wavelength 0.71073
_diffrn_reflns_av_R_equivalents 0.0376
_diffrn_reflns_av_sigmaI/netI 0.0492
_diffrn_reflns_limit_h_max 9
_diffrn_reflns_limit_h_min -9
_diffrn_reflns_limit_k_max 31
_diffrn_reflns_limit_k_min -34
_diffrn_reflns_limit_l_max 26
_diffrn_reflns_limit_l_min -34
_diffrn_reflns_number 38026
_diffrn_reflns_theta_full 25.33
_diffrn_reflns_theta_max 25.33
_diffrn_reflns_theta_min 1.41
_exptl_absorpt_coefficient_mu 0.968
_exptl_absorpt_correction_T_max 0.98
_exptl_absorpt_correction_T_min 0.73
_exptl_absorpt_correction_type multi-scan
_exptl_absorpt_process_details sadabs
_exptl_crystal_colour 'clear orange'
_exptl_crystal_density_diffrn 1.448
_exptl_crystal_density_method 'not measured'
_exptl_crystal_description needle
_exptl_crystal_F_000 2972
_exptl_crystal_size_max 0.210
_exptl_crystal_size_mid 0.020
_exptl_crystal_size_min 0.020
_refine_diff_density_max 6.302
_refine_diff_density_min -3.462
_refine_ls_extinction_method none
_refine_ls_goodness_of_fit_ref 1.028
_refine_ls_hydrogen_treatment refxyz
_refine_ls_matrix_type full
_refine_ls_number_parameters 728
_refine_ls_number_reflns 12166
_refine_ls_number_restraints 0
_refine_ls_restrained_S_all 1.028
_refine_ls_R_factor_all 0.1465
_refine_ls_R_factor_gt 0.1178
_refine_ls_shift/su_max 0.002
_refine_ls_shift/su_mean 0.000
_refine_ls_structure_factor_coef Fsqd
_refine_ls_weighting_details 'calc w=1/[\s^2^(Fo^2^)+(0.1868P)^2^+202.2300P] where P=(Fo^2^+2Fc^2^)/3'
_refine_ls_weighting_scheme calc
_refine_ls_wR_factor_gt 0.3175
_refine_ls_wR_factor_ref 0.3451
_reflns_number_gt 9274
_reflns_number_total 12166
_reflns_threshold_expression >2sigma(I)
_cod_data_source_file c4qi00128a1.cif
_cod_data_source_block I
_cod_original_cell_volume 6786.(5)
_cod_original_formula_sum 'C45 H43 Cl4 N18 O3 Pd2 S7.50'
_cod_database_code 4348294

loop_
_space_group_symop_operation_xyz
'x, y, z'
'-x+1/2, y+1/2, -z+1/2'
'-x, -y, -z'
'x-1/2, -y-1/2, z-1/2'

loop_
_atom_site_type_symbol
_atom_site_label
_atom_site_fract_x
_atom_site_fract_y
_atom_site_fract_z
_atom_site_U_iso_or_equiv
_atom_site_adp_type
_atom_site_calc_flag
_atom_site_refinement_flags
_atom_site_occupancy
_atom_site_disorder_assembly
_atom_site_disorder_group
Pd Pd1 0.57892(12) 0.67718(3) 0.73500(3) 0.0228(3) Uani d . 1.0 A 4
Pd Pd2 1.02671(10) 0.53874(3) 0.63001(3) 0.0202(3) Uani d . 1.0 B 4
C C1 0.903(2) 0.8125(5) 0.6472(5) 0.039(3) Uani d . 1.0 C 4
C C2 0.901(2) 0.8596(5) 0.6399(6) 0.049(4) Uani d . 1.0 C 4
H H2 0.8566 0.8788 0.6616 0.059 Uiso calc R 1.0 C 4
C C3 0.965(3) 0.8787(6) 0.6006(7) 0.061(5) Uani d . 1.0 C 4
H H3 0.9682 0.9105 0.5968 0.073 Uiso calc R 1.0 C 4
C C4 1.0217(18) 0.8500(5) 0.5679(5) 0.040(3) Uani d . 1.0 C 4
C C5 1.0280(19) 0.8038(5) 0.5751(5) 0.042(3) Uani d . 1.0 C 4
H H5 1.073 0.7847 0.5534 0.05 Uiso calc R 1.0 C 4
C C6 0.9678(19) 0.7849(5) 0.6145(5) 0.041(3) Uani d . 1.0 C 4
H H6 0.9715 0.7531 0.619 0.049 Uiso calc R 1.0 C 4
C C7 0.7695(18) 0.7552(4) 0.6947(5) 0.033(3) Uani d . 1.0 A 4
C C8 0.6728(14) 0.6496(4) 0.6452(4) 0.023(2) Uani d . 1.0 A 4
C C9 0.7464(16) 0.6501(5) 0.5999(4) 0.027(3) Uani d . 1.0 A 4
H H9A 0.6759 0.6669 0.5779 0.041 Uiso calc R 1.0 A 4
H H9B 0.7586 0.619 0.5892 0.041 Uiso calc R 1.0 A 4
H H9C 0.8527 0.6646 0.6032 0.041 Uiso calc R 1.0 A 4
C C10 0.5882(14) 0.6098(4) 0.6638(4) 0.022(2) Uani d . 1.0 A 4
C C11 0.4925(14) 0.5467(4) 0.6791(4) 0.022(2) Uani d . 1.0 A 4
C C12 0.4615(13) 0.4961(4) 0.6796(4) 0.020(2) Uani d . 1.0 A 4
C C13 0.3321(16) 0.4778(4) 0.7092(5) 0.030(3) Uani d . 1.0 A 4
H H13A 0.3294 0.4447 0.7071 0.045 Uiso calc R 1.0 A 4
H H13B 0.2265 0.49 0.6986 0.045 Uiso calc R 1.0 A 4
H H13C 0.3576 0.4868 0.7409 0.045 Uiso calc R 1.0 A 4
C C15 0.7788(13) 0.4489(4) 0.6200(4) 0.021(2) Uani d . 1.0 A 4
C C16 0.8253(13) 0.3657(4) 0.6041(4) 0.022(2) Uani d . 1.0 A 4
C C17 0.8381(19) 0.3265(5) 0.6311(5) 0.046(4) Uani d . 1.0 A 4
H H17 0.7998 0.3271 0.6608 0.055 Uiso calc R 1.0 A 4
C C18 0.908(2) 0.2859(6) 0.6150(6) 0.054(5) Uani d . 1.0 A 4
H H18 0.9098 0.2588 0.6322 0.065 Uiso calc R 1.0 A 4
C C19 0.9733(16) 0.2882(4) 0.5721(5) 0.032(3) Uani d . 1.0 A 4
C C20 0.9620(16) 0.3273(5) 0.5442(5) 0.035(3) Uani d . 1.0 A 4
H H20 1.0052 0.3276 0.5152 0.043 Uiso calc R 1.0 A 4
C C21 0.8838(15) 0.3664(5) 0.5610(4) 0.029(3) Uani d . 1.0 A 4
H H21 0.8719 0.3928 0.5427 0.035 Uiso calc R 1.0 A 4
C C22 1.3520(16) 0.6884(5) 0.5630(5) 0.038(3) Uani d . 1.0 D 4
C C23 1.4077(19) 0.7079(5) 0.5227(6) 0.046(4) Uani d . 1.0 D 4
H H23 1.4039 0.6909 0.4953 0.055 Uiso calc R 1.0 D 4
C C24 1.4697(19) 0.7531(6) 0.5237(6) 0.050(4) Uani d . 1.0 D 4
H H24 1.508 0.7664 0.4971 0.06 Uiso calc R 1.0 D 4
C C25 1.4725(19) 0.7772(6) 0.5644(7) 0.052(4) Uani d . 1.0 D 4
C C26 1.4151(19) 0.7592(5) 0.6046(6) 0.045(4) Uani d . 1.0 D 4
H H26 1.4167 0.7768 0.6315 0.054 Uiso calc R 1.0 D 4
C C27 1.3541(18) 0.7138(5) 0.6038(5) 0.039(3) Uani d . 1.0 D 4
H H27 1.3155 0.7008 0.6305 0.047 Uiso calc R 1.0 D 4
C C28 1.2092(15) 0.6164(4) 0.5874(4) 0.029(3) Uani d . 1.0 B 4
C C29 1.0391(13) 0.6150(4) 0.6928(4) 0.020(2) Uani d . 1.0 B 4
C C30 1.0715(15) 0.6608(4) 0.7139(5) 0.028(3) Uani d . 1.0 B 4
H H30A 1.1852 0.6628 0.7252 0.042 Uiso calc R 1.0 B 4
H H30B 1.0023 0.6652 0.7391 0.042 Uiso calc R 1.0 B 4
H H30C 1.0481 0.6843 0.6909 0.042 Uiso calc R 1.0 B 4
C C31 0.9482(13) 0.5786(4) 0.7163(4) 0.019(2) Uani d . 1.0 B 4
C C32 0.8121(14) 0.5366(4) 0.7577(4) 0.021(2) Uani d . 1.0 B 4
C C33 0.7075(15) 0.5204(4) 0.7938(4) 0.024(3) Uani d . 1.0 B 4
C C34 0.6926(18) 0.4689(4) 0.8006(5) 0.034(3) Uani d . 1.0 B 4
H H34A 0.6149 0.4628 0.8234 0.051 Uiso calc R 1.0 B 4
H H34B 0.7983 0.4565 0.8109 0.051 Uiso calc R 1.0 B 4
H H34C 0.6552 0.4548 0.7717 0.051 Uiso calc R 1.0 B 4
C C36 0.4968(15) 0.6181(4) 0.8258(4) 0.024(3) Uani d . 1.0 A 4
C C37 0.2562(16) 0.6210(5) 0.8734(4) 0.031(3) Uani d . 1.0 A 4
C C38 0.2398(17) 0.6282(5) 0.9197(5) 0.034(3) Uani d . 1.0 A 4
H H38 0.3274 0.6214 0.9411 0.041 Uiso calc R 1.0 A 4
C C39 0.0946(18) 0.6456(5) 0.9352(5) 0.039(3) Uani d . 1.0 A 4
H H39 0.0824 0.6495 0.9668 0.047 Uiso calc R 1.0 A 4
C C40 -0.0300(17) 0.6568(6) 0.9031(5) 0.046(4) Uani d . 1.0 A 4
C C41 -0.0178(17) 0.6487(6) 0.8559(5) 0.041(4) Uani d . 1.0 A 4
H H41 -0.106 0.6555 0.8348 0.05 Uiso calc R 1.0 A 4
C C42 0.1239(17) 0.6309(5) 0.8411(5) 0.038(3) Uani d . 1.0 A 4
H H42 0.1332 0.6253 0.8096 0.046 Uiso calc R 1.0 A 4
C C43 0.158(3) 0.5064(9) 0.8279(8) 0.025(5) Uani d P 0.5 E 4
H H43A 0.218 0.5278 0.81 0.037 Uiso calc PR 0.5 E 4
H H43B 0.0723 0.5224 0.8425 0.037 Uiso calc PR 0.5 E 4
H H43C 0.1104 0.4829 0.8077 0.037 Uiso calc PR 0.5 E 4
C C44 0.137(4) 0.4516(11) 0.8959(12) 0.052(9) Uani d P 0.5 E 4
H H44A 0.1892 0.4311 0.9184 0.078 Uiso calc PR 0.5 E 4
H H44B 0.0712 0.4341 0.8733 0.078 Uiso calc PR 0.5 E 4
H H44C 0.0677 0.4728 0.9111 0.078 Uiso calc PR 0.5 E 4
C C100 0.435(4) 0.3024(12) 0.5865(10) 0.129(12) Uani d . 1.0 F 4
H H10A 0.4005 0.3238 0.5624 0.194 Uiso calc R 1.0 F 4
H H10B 0.3988 0.2719 0.5777 0.194 Uiso calc R 1.0 F 4
H H10C 0.553 0.3028 0.5913 0.194 Uiso calc R 1.0 F 4
C C101 0.384(3) 0.2683(8) 0.6678(10) 0.101(9) Uani d . 1.0 F 4
H H10D 0.4716 0.2536 0.6526 0.152 Uiso calc R 1.0 F 4
H H10E 0.2877 0.2491 0.6653 0.152 Uiso calc R 1.0 F 4
H H10F 0.4179 0.2731 0.6999 0.152 Uiso calc R 1.0 F 4
C C50A 0.333(3) 0.4387(10) 0.5609(9) 0.051(4) Uani d P 0.60(2) G 1
H H50A 0.2267 0.4381 0.544 0.077 Uiso calc PR 0.60(2) G 1
H H50B 0.3416 0.4658 0.5798 0.077 Uiso calc PR 0.60(2) G 1
H H50C 0.3449 0.4118 0.5802 0.077 Uiso calc PR 0.60(2) G 1
C C51A 0.372(4) 0.4678(10) 0.4736(10) 0.051(4) Uani d P 0.60(2) G 1
H H51A 0.4233 0.4626 0.445 0.077 Uiso calc PR 0.60(2) G 1
H H51B 0.3686 0.5003 0.4797 0.077 Uiso calc PR 0.60(2) G 1
H H51C 0.2623 0.4556 0.4712 0.077 Uiso calc PR 0.60(2) G 1
C C50B 0.314(5) 0.3969(15) 0.5750(14) 0.051(4) Uani d P 0.40(2) G 2
H H50D 0.3625 0.3702 0.5903 0.077 Uiso calc PR 0.40(2) G 2
H H50E 0.1963 0.3949 0.5745 0.077 Uiso calc PR 0.40(2) G 2
H H50F 0.3511 0.4242 0.5915 0.077 Uiso calc PR 0.40(2) G 2
C C51B 0.253(5) 0.4505(15) 0.5000(15) 0.051(4) Uani d P 0.40(2) G 2
H H51D 0.274 0.4741 0.5229 0.077 Uiso calc PR 0.40(2) G 2
H H51E 0.1377 0.4424 0.4986 0.077 Uiso calc PR 0.40(2) G 2
H H51F 0.2808 0.4615 0.4703 0.077 Uiso calc PR 0.40(2) G 2
Cl Cl1 1.0964(6) 0.87322(15) 0.51736(13) 0.0526(10) Uani d . 1.0 . .
Cl Cl2 1.0691(5) 0.23862(15) 0.55072(17) 0.0594(12) Uani d . 1.0 . .
Cl Cl3 1.5504(7) 0.83396(17) 0.56596(18) 0.0714(14) Uani d . 1.0 . .
Cl Cl4 -0.2144(5) 0.67875(19) 0.92162(14) 0.0589(12) Uani d . 1.0 . .
N N1 0.8414(17) 0.7962(4) 0.6885(4) 0.042(3) Uani d . 1.0 . .
N N2 0.7604(13) 0.7243(3) 0.6620(4) 0.026(2) Uani d . 1.0 . .
N N3 0.6818(12) 0.6852(3) 0.6740(3) 0.021(2) Uani d . 1.0 A .
N N4 0.5134(11) 0.6149(3) 0.7043(3) 0.020(2) Uani d . 1.0 . .
N N5 0.4502(12) 0.5736(3) 0.7142(3) 0.022(2) Uani d . 1.0 A .
N N6 0.5790(11) 0.5679(3) 0.6470(3) 0.020(2) Uani d . 1.0 . .
N N7 0.5443(12) 0.4651(3) 0.6588(3) 0.023(2) Uani d . 1.0 . .
N N8 0.6754(12) 0.4808(3) 0.6341(3) 0.023(2) Uani d . 1.0 A .
N N9 0.7375(12) 0.4046(3) 0.6223(3) 0.024(2) Uani d . 1.0 . .
N N10 1.2965(13) 0.6414(4) 0.5578(4) 0.035(3) Uani d . 1.0 . .
N N11 1.1784(12) 0.6329(3) 0.6282(4) 0.027(2) Uani d . 1.0 . .
N N12 1.0888(11) 0.6020(3) 0.6536(3) 0.021(2) Uani d . 1.0 B .
N N13 0.9385(11) 0.5363(3) 0.6960(3) 0.0181(13) Uani d . 1.0 . .
N N14 0.8557(11) 0.5092(3) 0.7227(3) 0.0181(13) Uani d . 1.0 B .
N N15 0.8701(11) 0.5808(3) 0.7546(3) 0.019(2) Uani d . 1.0 . .
N N16 0.6174(13) 0.5453(3) 0.8188(3) 0.026(2) Uani d . 1.0 . .
N N17 0.6176(13) 0.5930(3) 0.8104(3) 0.024(2) Uani d . 1.0 A .
N N18 0.4028(12) 0.6000(4) 0.8581(3) 0.025(2) Uani d . 1.0 . .
O O1 0.4666(13) 0.3537(4) 0.6609(4) 0.052(2) Uani d . 1.0 F .
O O2 0.530(3) 0.3961(9) 0.5102(8) 0.052(2) Uani d P 0.5 . .
O O3 0.356(3) 0.5179(8) 0.9020(8) 0.052(2) Uani d P 0.5 E .
S S1 0.6881(5) 0.74760(12) 0.75083(12) 0.0394(9) Uani d . 1.0 . .
S S2 0.9639(4) 0.46682(11) 0.59883(11) 0.0262(7) Uani d . 1.0 . .
S S3 1.1476(4) 0.56156(12) 0.56535(12) 0.0329(8) Uani d . 1.0 . .
S S4 0.4652(4) 0.67383(10) 0.80614(10) 0.0256(7) Uani d . 1.0 . .
S S5 0.2870(8) 0.4821(2) 0.8685(2) 0.0350(15) Uani d P 0.5 . .
S S6 0.3406(7) 0.3195(2) 0.6424(3) 0.108(3) Uani d . 1.0 . .
S S10A 0.4918(10) 0.4392(2) 0.5207(2) 0.0938(14) Uani d . 1.0 G 1
S S10B 0.3773(10) 0.3994(2) 0.5160(2) 0.0938(14) Uani d . 1.0 G 2
O O100 0.6781(11) 0.5071(3) 0.9276(3) 0.0264(19) Uani d . 1.0 . .

loop_
_atom_site_aniso_label
_atom_site_aniso_U_11
_atom_site_aniso_U_22
_atom_site_aniso_U_33
_atom_site_aniso_U_12
_atom_site_aniso_U_13
_atom_site_aniso_U_23
Pd1 0.0301(5) 0.0207(5) 0.0183(5) 0.0017(4) 0.0057(4) -0.0007(3)
Pd2 0.0171(5) 0.0215(5) 0.0223(5) 0.0038(3) 0.0048(3) 0.0027(3)
C1 0.060(9) 0.026(7) 0.032(7) -0.021(6) 0.012(7) -0.009(6)
C2 0.074(11) 0.030(8) 0.045(9) -0.011(7) 0.023(8) -0.008(7)
C3 0.089(14) 0.030(8) 0.066(12) -0.017(8) 0.028(10) 0.008(8)
C4 0.043(8) 0.049(9) 0.029(7) -0.014(7) 0.013(6) 0.005(6)
C5 0.045(9) 0.040(8) 0.042(8) 0.001(7) 0.013(7) -0.004(7)
C6 0.050(9) 0.032(7) 0.043(8) -0.001(6) 0.018(7) -0.003(6)
C7 0.050(8) 0.022(6) 0.027(6) 0.006(6) 0.007(6) 0.000(5)
C8 0.015(6) 0.023(6) 0.029(6) 0.012(4) -0.003(5) 0.000(5)
C9 0.029(7) 0.035(7) 0.018(6) 0.002(5) 0.000(5) -0.001(5)
C10 0.020(6) 0.027(6) 0.020(6) 0.010(5) 0.000(4) -0.001(5)
C11 0.020(6) 0.021(6) 0.023(6) 0.005(4) -0.008(5) -0.004(5)
C12 0.014(5) 0.023(6) 0.023(6) 0.002(4) -0.003(4) -0.001(5)
C13 0.027(7) 0.022(6) 0.041(7) 0.001(5) 0.006(6) 0.003(5)
C15 0.014(5) 0.027(6) 0.020(6) -0.001(4) -0.004(4) -0.002(5)
C16 0.013(5) 0.022(6) 0.031(6) 0.009(4) -0.002(5) -0.009(5)
C17 0.048(9) 0.054(9) 0.036(8) 0.031(7) 0.013(7) 0.009(7)
C18 0.064(11) 0.048(9) 0.051(10) 0.038(8) 0.007(8) 0.002(8)
C19 0.023(6) 0.026(7) 0.048(8) 0.007(5) 0.001(6) -0.008(6)
C20 0.024(7) 0.043(8) 0.040(8) -0.008(6) 0.007(6) -0.016(6)
C21 0.028(7) 0.029(7) 0.029(7) -0.002(5) -0.003(5) -0.014(5)
C22 0.023(7) 0.036(7) 0.054(9) 0.002(5) 0.008(6) 0.030(7)
C23 0.043(9) 0.042(8) 0.054(10) 0.007(7) 0.010(7) 0.027(7)
C24 0.037(8) 0.060(10) 0.056(10) 0.010(7) 0.022(7) 0.036(9)
C25 0.034(8) 0.050(9) 0.071(12) -0.005(7) 0.004(8) 0.032(9)
C26 0.045(9) 0.037(8) 0.054(10) -0.005(7) 0.004(7) 0.009(7)
C27 0.036(8) 0.037(8) 0.045(8) -0.003(6) 0.005(6) 0.019(7)
C28 0.024(6) 0.030(7) 0.033(7) 0.011(5) 0.007(5) 0.008(5)
C29 0.011(5) 0.021(6) 0.026(6) -0.003(4) -0.002(4) 0.009(5)
C30 0.022(6) 0.030(7) 0.032(7) -0.004(5) -0.003(5) 0.000(5)
C31 0.013(5) 0.026(6) 0.017(5) -0.001(4) -0.003(4) 0.010(4)
C32 0.021(6) 0.025(6) 0.016(5) 0.000(5) -0.004(4) 0.001(5)
C33 0.033(7) 0.017(6) 0.021(6) -0.005(5) -0.005(5) 0.000(5)
C34 0.043(8) 0.025(7) 0.035(7) -0.001(6) 0.013(6) 0.005(5)
C36 0.033(7) 0.025(6) 0.015(5) -0.006(5) 0.005(5) -0.003(5)
C37 0.032(7) 0.040(7) 0.021(6) -0.014(6) 0.001(5) 0.001(5)
C38 0.033(7) 0.046(8) 0.023(6) -0.005(6) 0.004(5) 0.001(6)
C39 0.040(8) 0.051(9) 0.027(7) -0.008(7) 0.007(6) -0.004(6)
C40 0.025(7) 0.081(12) 0.032(7) -0.007(7) 0.014(6) 0.008(8)
C41 0.022(7) 0.079(11) 0.022(6) -0.013(7) -0.002(5) 0.001(7)
C42 0.035(8) 0.061(9) 0.020(6) -0.016(7) 0.008(6) -0.007(6)
C43 0.024(13) 0.032(13) 0.017(11) -0.012(10) -0.007(9) -0.001(10)
C44 0.053(19) 0.047(18) 0.06(2) 0.016(15) 0.021(16) 0.038(16)
C100 0.14(3) 0.16(3) 0.09(2) -0.02(2) 0.036(19) -0.06(2)
C101 0.084(16) 0.073(15) 0.14(2) -0.038(13) -0.021(16) 0.049(16)
C50A 0.054(10) 0.053(9) 0.046(9) 0.021(8) -0.004(7) -0.006(7)
C51A 0.054(10) 0.053(9) 0.046(9) 0.021(8) -0.004(7) -0.006(7)
C50B 0.054(10) 0.053(9) 0.046(9) 0.021(8) -0.004(7) -0.006(7)
C51B 0.054(10) 0.053(9) 0.046(9) 0.021(8) -0.004(7) -0.006(7)
Cl1 0.066(3) 0.056(2) 0.0368(19) -0.021(2) 0.0128(18) 0.0080(17)
Cl2 0.054(2) 0.047(2) 0.079(3) 0.0239(19) 0.017(2) -0.018(2)
Cl3 0.090(4) 0.057(3) 0.067(3) -0.031(3) 0.005(3) 0.027(2)
Cl4 0.0300(19) 0.105(4) 0.043(2) 0.001(2) 0.0134(16) 0.000(2)
N1 0.070(9) 0.025(6) 0.032(6) -0.005(6) 0.022(6) 0.000(5)
N2 0.029(6) 0.024(5) 0.026(5) 0.002(4) 0.001(4) 0.000(4)
N3 0.025(5) 0.024(5) 0.014(4) 0.003(4) 0.000(4) 0.002(4)
N4 0.019(5) 0.030(5) 0.011(4) 0.003(4) -0.001(4) -0.004(4)
N5 0.019(5) 0.020(5) 0.027(5) -0.003(4) 0.002(4) 0.001(4)
N6 0.016(5) 0.024(5) 0.020(5) 0.006(4) -0.006(4) -0.003(4)
N7 0.020(5) 0.022(5) 0.028(5) 0.000(4) 0.000(4) 0.002(4)
N8 0.019(5) 0.029(5) 0.022(5) 0.005(4) 0.003(4) -0.003(4)
N9 0.023(5) 0.024(5) 0.026(5) 0.005(4) -0.001(4) -0.008(4)
N10 0.020(5) 0.037(6) 0.051(7) 0.005(5) 0.012(5) 0.019(5)
N11 0.016(5) 0.024(5) 0.042(6) 0.002(4) 0.005(4) 0.014(5)
N12 0.014(5) 0.027(5) 0.022(5) 0.001(4) 0.001(4) 0.010(4)
N13 0.015(3) 0.019(3) 0.019(3) 0.002(2) -0.005(3) 0.003(3)
N14 0.015(3) 0.019(3) 0.019(3) 0.002(2) -0.005(3) 0.003(3)
N15 0.017(5) 0.022(5) 0.019(5) -0.004(4) -0.002(4) -0.003(4)
N16 0.037(6) 0.023(5) 0.021(5) -0.006(4) 0.010(4) 0.003(4)
N17 0.038(6) 0.018(5) 0.017(5) -0.002(4) 0.006(4) 0.000(4)
N18 0.022(5) 0.033(6) 0.021(5) -0.008(4) 0.002(4) -0.002(4)
O1 0.033(5) 0.069(6) 0.055(6) 0.006(4) 0.014(4) -0.003(5)
O2 0.033(5) 0.069(6) 0.055(6) 0.006(4) 0.014(4) -0.003(5)
O3 0.033(5) 0.069(6) 0.055(6) 0.006(4) 0.014(4) -0.003(5)
S1 0.065(2) 0.0260(16) 0.0292(17) -0.0078(16) 0.0184(17) -0.0053(13)
S2 0.0235(15) 0.0269(15) 0.0293(16) 0.0009(12) 0.0091(12) -0.0062(12)
S3 0.0346(18) 0.0329(17) 0.0331(17) 0.0093(14) 0.0169(14) 0.0089(14)
S4 0.0315(16) 0.0262(15) 0.0200(14) 0.0011(12) 0.0077(12) -0.0012(12)
S5 0.030(3) 0.036(4) 0.039(4) 0.010(3) 0.005(3) 0.011(3)
S6 0.045(3) 0.068(4) 0.208(9) 0.001(3) -0.016(4) -0.053(5)
S10A 0.116(4) 0.085(3) 0.078(3) -0.009(3) -0.010(3) -0.007(2)
S10B 0.116(4) 0.085(3) 0.078(3) -0.009(3) -0.010(3) -0.007(2)
O100 0.049(5) 0.016(4) 0.015(4) 0.005(4) 0.009(4) 0.006(3)

loop_
_atom_type_symbol
_atom_type_description
_atom_type_scat_dispersion_real
_atom_type_scat_dispersion_imag
_atom_type_scat_source
C C 0.0033 0.0016 'International Tables Vol C Tables 4.2.6.8 and 6.1.1.4'
H H 0.0000 0.0000 'International Tables Vol C Tables 4.2.6.8 and 6.1.1.4'
N N 0.0061 0.0033 'International Tables Vol C Tables 4.2.6.8 and 6.1.1.4'
S S 0.1246 0.1234 'International Tables Vol C Tables 4.2.6.8 and 6.1.1.4'
Cl Cl 0.1484 0.1585 'International Tables Vol C Tables 4.2.6.8 and 6.1.1.4'
Pd Pd -0.9988 1.0072 'International Tables Vol C Tables 4.2.6.8 and 6.1.1.4'
O O 0.0106 0.0060 'International Tables Vol C Tables 4.2.6.8 and 6.1.1.4'

loop_
_geom_angle_atom_site_label_1
_geom_angle_atom_site_label_2
_geom_angle_atom_site_label_3
_geom_angle
N3 Pd1 N4 80.6(4)
N3 Pd1 S1 83.8(3)
N4 Pd1 S1 164.3(3)
N3 Pd1 S4 175.6(3)
N4 Pd1 S4 103.7(3)
S1 Pd1 S4 91.91(12)
N12 Pd2 N13 79.4(4)
N12 Pd2 S3 84.2(3)
N13 Pd2 S3 163.6(3)
N12 Pd2 S2 176.4(3)
N13 Pd2 S2 104.1(3)
S3 Pd2 S2 92.24(12)
C6 C1 C2 118.3(13)
C6 C1 N1 124.3(13)
C2 C1 N1 117.4(13)
C1 C2 C3 121.1(15)
C1 C2 H2 119.4
C3 C2 H2 119.4
C4 C3 C2 118.9(14)
C4 C3 H3 120.5
C2 C3 H3 120.5
C5 C4 C3 120.5(13)
C5 C4 Cl1 119.7(12)
C3 C4 Cl1 119.7(12)
C4 C5 C6 120.4(14)
C4 C5 H5 119.8
C6 C5 H5 119.8
C1 C6 C5 120.7(14)
C1 C6 H6 119.7
C5 C6 H6 119.7
N2 C7 N1 121.3(12)
N2 C7 S1 124.1(10)
N1 C7 S1 114.6(9)
N3 C8 C9 122.7(11)
N3 C8 C10 113.2(10)
C9 C8 C10 124.1(11)
N6 C10 N4 113.6(11)
N6 C10 C8 127.9(10)
N4 C10 C8 118.5(10)
N6 C10 C11 40.3(7)
N4 C10 C11 73.3(8)
C8 C10 C11 168.1(9)
N5 C11 N6 115.3(10)
N5 C11 C12 120.8(11)
N6 C11 C12 123.5(10)
N5 C11 C10 76.4(7)
N6 C11 C10 38.9(6)
C12 C11 C10 161.7(10)
N7 C12 C11 125.9(11)
N7 C12 C13 115.1(10)
C11 C12 C13 118.9(10)
N9 C15 N8 119.2(11)
N9 C15 S2 122.2(9)
N8 C15 S2 118.6(9)
C21 C16 C17 120.8(11)
C21 C16 N9 122.1(11)
C17 C16 N9 117.0(11)
C16 C17 C18 121.4(14)
C16 C17 H17 119.3
C18 C17 H17 119.3
C19 C18 C17 116.6(15)
C19 C18 H18 121.7
C17 C18 H18 121.7
C18 C19 C20 122.8(12)
C18 C19 Cl2 118.7(11)
C20 C19 Cl2 118.5(11)
C21 C20 C19 118.3(13)
C21 C20 H20 120.8
C19 C20 H20 120.8
C16 C21 C20 119.9(13)
C16 C21 H21 120.1
C20 C21 H21 120.1
C27 C22 C23 120.5(14)
C27 C22 N10 125.1(12)
C23 C22 N10 114.4(15)
C24 C23 C22 119.8(17)
C24 C23 H23 120.1
C22 C23 H23 120.1
C25 C24 C23 118.6(14)
C25 C24 H24 120.7
C23 C24 H24 120.7
C24 C25 C26 123.0(15)
C24 C25 Cl3 118.9(12)
C26 C25 Cl3 118.1(15)
C25 C26 C27 118.6(16)
C25 C26 H26 120.7
C27 C26 H26 120.7
C22 C27 C26 119.5(13)
C22 C27 H27 120.3
C26 C27 H27 120.3
N11 C28 N10 120.8(12)
N11 C28 S3 125.7(10)
N10 C28 S3 113.5(10)
N12 C29 C30 124.7(10)
N12 C29 C31 113.0(10)
C30 C29 C31 122.3(11)
N15 C31 N13 112.8(10)
N15 C31 C29 129.6(11)
N13 C31 C29 117.5(10)
N14 C32 N15 113.0(10)
N14 C32 C33 122.5(10)
N15 C32 C33 124.4(10)
N16 C33 C32 126.8(10)
N16 C33 C34 115.5(11)
C32 C33 C34 117.6(11)
N17 C36 N18 119.1(11)
N17 C36 S4 120.0(9)
N18 C36 S4 120.9(9)
C38 C37 C42 119.8(13)
C38 C37 N18 120.2(12)
C42 C37 N18 119.7(11)
C37 C38 C39 120.9(13)
C37 C38 H38 119.6
C39 C38 H38 119.6
C40 C39 C38 118.4(13)
C40 C39 H39 120.8
C38 C39 H39 120.8
C39 C40 C41 121.7(14)
C39 C40 Cl4 119.5(11)
C41 C40 Cl4 118.8(12)
C42 C41 C40 119.5(13)
C42 C41 H41 120.2
C40 C41 H41 120.2
C41 C42 C37 119.6(12)
C41 C42 H42 120.2
C37 C42 H42 120.2
S5 C43 H43A 109.5
S5 C43 H43B 109.5
S5 C43 H43C 109.5
S5 C44 H44A 109.5
S5 C44 H44B 109.5
S5 C44 H44C 109.5
S6 C100 H10A 109.5
S6 C100 H10B 109.5
S6 C100 H10C 109.5
S6 C101 H10D 109.5
S6 C101 H10E 109.5
S6 C101 H10F 109.5
S10B C50B H50D 109.5
S10B C50B H50E 109.5
H50D C50B H50E 109.5
S10B C50B H50F 109.5
H50D C50B H50F 109.5
H50E C50B H50F 109.5
S10B C51B H51D 109.5
S10B C51B H51E 109.5
H51D C51B H51E 109.5
S10B C51B H51F 109.5
H51D C51B H51F 109.5
H51E C51B H51F 109.5
C7 N1 C1 126.3(12)
C7 N2 N3 113.3(10)
C8 N3 N2 120.0(10)
C8 N3 Pd1 116.7(8)
N2 N3 Pd1 123.3(7)
N5 N4 C10 106.6(9)
N5 N4 Pd1 141.3(7)
C10 N4 Pd1 110.2(8)
C11 N5 N4 103.7(9)
C10 N6 C11 100.8(9)
C12 N7 N8 116.6(10)
C15 N8 N7 116.6(10)
C15 N9 C16 126.8(10)
C28 N10 C22 127.8(12)
C28 N11 N12 112.1(10)
C29 N12 N11 118.7(10)
C29 N12 Pd2 118.7(8)
N11 N12 Pd2 122.5(8)
N14 N13 C31 107.5(9)
N14 N13 Pd2 141.1(7)
C31 N13 Pd2 110.5(7)
N13 N14 C32 105.0(9)
C31 N15 C32 101.5(9)
C33 N16 N17 116.8(10)
C36 N17 N16 118.3(10)
C36 N18 C37 124.5(11)
S10B O2 S10A 69.5(12)
C7 S1 Pd1 95.3(4)
C15 S2 Pd2 107.7(4)
C28 S3 Pd2 95.3(4)
C36 S4 Pd1 105.8(4)
O3 S5 C43 110.5(13)
O3 S5 C44 107.5(16)
C43 S5 C44 96.2(14)
O1 S6 C101 108.1(10)
O1 S6 C100 99.8(12)
C101 S6 C100 93.1(17)
O2 S10A C50A 109.3(14)
O2 S10A C51A 112.3(14)
C50A S10A C51A 96.7(13)
O2 S10B C51B 124.(2)
O2 S10B C50B 117.6(18)
C51B S10B C50B 94.7(19)

loop_
_geom_bond_atom_site_label_1
_geom_bond_atom_site_label_2
_geom_bond_distance
Pd1 N3 2.015(9)
Pd1 N4 2.066(10)
Pd1 S1 2.261(4)
Pd1 S4 2.311(3)
Pd2 N12 2.009(10)
Pd2 N13 2.082(9)
Pd2 S3 2.267(3)
Pd2 S2 2.315(3)
C1 C6 1.37(2)
C1 C2 1.38(2)
C1 N1 1.406(17)
C2 C3 1.39(2)
C2 H2 0.93
C3 C4 1.36(2)
C3 H3 0.93
C4 C5 1.36(2)
C4 Cl1 1.753(13)
C5 C6 1.38(2)
C5 H5 0.93
C6 H6 0.93
C7 N2 1.299(16)
C7 N1 1.341(18)
C7 S1 1.807(13)
C8 N3 1.324(15)
C8 C9 1.475(17)
C8 C10 1.464(17)
C9 H9A 0.96
C9 H9B 0.96
C9 H9C 0.96
C10 N6 1.309(15)
C10 N4 1.364(14)
C10 C11 2.048(17)
C11 N5 1.341(15)
C11 N6 1.349(16)
C11 C12 1.489(16)
C12 N7 1.297(15)
C12 C13 1.496(17)
C13 H13A 0.96
C13 H13B 0.96
C13 H13C 0.96
C15 N9 1.332(15)
C15 N8 1.331(15)
C15 S2 1.740(12)
C16 C21 1.362(18)
C16 C17 1.379(19)
C16 N9 1.454(14)
C17 C18 1.40(2)
C17 H17 0.93
C18 C19 1.38(2)
C18 H18 0.93
C19 C20 1.39(2)
C19 Cl2 1.765(13)
C20 C21 1.401(18)
C20 H20 0.93
C21 H21 0.93
C22 C27 1.39(2)
C22 C23 1.395(19)
C22 N10 1.441(19)
C23 C24 1.40(2)
C23 H23 0.93
C24 C25 1.37(3)
C24 H24 0.93
C25 C26 1.38(2)
C25 Cl3 1.764(17)
C26 C27 1.41(2)
C26 H26 0.93
C27 H27 0.93
C28 N11 1.311(17)
C28 N10 1.358(16)
C28 S3 1.773(14)
C29 N12 1.286(15)
C29 C30 1.476(17)
C29 C31 1.479(15)
C30 H30A 0.96
C30 H30B 0.96
C30 H30C 0.96
C31 N15 1.313(14)
C31 N13 1.362(15)
C32 N14 1.352(15)
C32 N15 1.369(15)
C32 C33 1.466(17)
C33 N16 1.284(16)
C33 C34 1.512(16)
C34 H34A 0.96
C34 H34B 0.96
C34 H34C 0.96
C36 N17 1.322(16)
C36 N18 1.350(15)
C36 S4 1.728(12)
C37 C38 1.370(18)
C37 C42 1.40(2)
C37 N18 1.435(17)
C38 C39 1.38(2)
C38 H38 0.93
C39 C40 1.36(2)
C39 H39 0.93
C40 C41 1.39(2)
C40 Cl4 1.745(15)
C41 C42 1.36(2)
C41 H41 0.93
C42 H42 0.93
C43 S5 1.67(2)
C43 H43A 0.96
C43 H43B 0.96
C43 H43C 0.96
C44 S5 1.74(3)
C44 H44A 0.96
C44 H44B 0.96
C44 H44C 0.96
C100 S6 1.90(3)
C100 H10A 0.96
C100 H10B 0.96
C100 H10C 0.96
C101 S6 1.68(2)
C101 H10D 0.96
C101 H10E 0.96
C101 H10F 0.96
C50A S10A 1.79(3)
C50A H50A 0.96
C50A H50B 0.96
C50A H50C 0.96
C51A S10A 1.81(3)
C51A H51A 0.96
C51A H51B 0.96
C51A H51C 0.96
C50B S10B 1.81(4)
C50B H50D 0.96
C50B H50E 0.96
C50B H50F 0.96
C51B S10B 1.83(4)
C51B H51D 0.96
C51B H51E 0.96
C51B H51F 0.96
N2 N3 1.358(14)
N4 N5 1.341(14)
N7 N8 1.398(14)
N11 N12 1.393(13)
N13 N14 1.317(13)
N16 N17 1.403(14)
O1 S6 1.497(13)
O2 S10B 1.27(2)
O2 S10A 1.33(2)
O3 S5 1.50(2)
